data_1546881
loop_
_publ_author_name
'Meng, Chang-Yu'
'Zhang, Pei'
'Wang, Rong-Fang'
'Geng, Lei'

_publ_section_title
;
 Ag <sub>3</sub> I[(MoO <sub>3</sub> ) <sub>2</sub> (IO <sub>3</sub> )
 <sub>2</sub> ]: a new polar material synthesized from the structural
 modulation of molybdenyl iodate architectures by polarizable cation (Ag
 <sup>+</sup> ) and anion (I <sup>&#x2212;</sup> )
;
_journal_issue 36
_journal_name_full 'Dalton Transactions'
_journal_page_first 12320
_journal_page_last 12327
_journal_paper_doi 10.1039/C7DT02795H
_journal_volume 46
_journal_year 2017
_chemical_formula_sum 'Ag3 I3 Mo2 O12'
_chemical_formula_weight 1088.19
_space_group_crystal_system orthorhombic
_space_group_IT_number 33
_space_group_name_Hall 'P 2c -2n'
_space_group_name_H-M_alt 'P n a 21'
_symmetry_space_group_name_Hall 'P 2c -2n'
_symmetry_space_group_name_H-M 'P n a 21'
_audit_creation_method SHELXL-2014/7
_audit_update_record
;
2017-07-31 deposited with the CCDC.
2017-08-28 downloaded from the CCDC.
;
_cell_angle_alpha 90
_cell_angle_beta 90
_cell_angle_gamma 90
_cell_formula_units_Z 4
_cell_length_a 8.0072(2)
_cell_length_b 21.2678(6)
_cell_length_c 7.3241(2)
_cell_measurement_reflns_used 4094
_cell_measurement_temperature 296(2)
_cell_measurement_theta_max 27.56
_cell_measurement_theta_min 2.72
_cell_volume 1247.26(6)
_computing_structure_refinement 'SHELXL-2014/7 (Sheldrick, 2014)'
_diffrn_ambient_temperature 296(2)
_diffrn_measured_fraction_theta_full 1.000
_diffrn_measured_fraction_theta_max 0.983
_diffrn_measurement_device_type 'CCD area detector'
_diffrn_radiation_type MoK\a
_diffrn_radiation_wavelength 0.71073
_diffrn_reflns_av_R_equivalents 0.0212
_diffrn_reflns_av_unetI/netI 0.0266
_diffrn_reflns_Laue_measured_fraction_full 1.000
_diffrn_reflns_Laue_measured_fraction_max 0.983
_diffrn_reflns_limit_h_max 10
_diffrn_reflns_limit_h_min -10
_diffrn_reflns_limit_k_max 27
_diffrn_reflns_limit_k_min -21
_diffrn_reflns_limit_l_max 9
_diffrn_reflns_limit_l_min -9
_diffrn_reflns_number 6030
_diffrn_reflns_point_group_measured_fraction_full 1.000
_diffrn_reflns_point_group_measured_fraction_max 0.983
_diffrn_reflns_theta_full 25.242
_diffrn_reflns_theta_max 27.564
_diffrn_reflns_theta_min 1.915
_exptl_absorpt_coefficient_mu 14.066
_exptl_absorpt_correction_type multi-scan
_exptl_crystal_colour 'pale brown'
_exptl_crystal_density_diffrn 5.795
_exptl_crystal_description needle-shaped
_exptl_crystal_F_000 1920
_exptl_crystal_size_max 0.200
_exptl_crystal_size_mid 0.100
_exptl_crystal_size_min 0.100
_exptl_transmission_factor_max 0.3336
_exptl_transmission_factor_min 0.1653
_refine_diff_density_max 0.799
_refine_diff_density_min -0.771
_refine_diff_density_rms 0.155
_refine_ls_abs_structure_details
;
 Refined as an inversion twin.
;
_refine_ls_abs_structure_Flack 0.59(3)
_refine_ls_extinction_coef 0.00117(6)
_refine_ls_extinction_expression Fc^*^=kFc[1+0.001xFc^2^\l^3^/sin(2\q)]^-1/4^
_refine_ls_extinction_method 'SHELXL-2014/7 (Sheldrick 2014'
_refine_ls_goodness_of_fit_ref 1.060
_refine_ls_hydrogen_treatment undef
_refine_ls_matrix_type full
_refine_ls_number_parameters 183
_refine_ls_number_reflns 2696
_refine_ls_number_restraints 1
_refine_ls_restrained_S_all 1.060
_refine_ls_R_factor_all 0.0186
_refine_ls_R_factor_gt 0.0180
_refine_ls_shift/su_max 0.001
_refine_ls_shift/su_mean 0.000
_refine_ls_structure_factor_coef Fsqd
_refine_ls_weighting_details 'w=1/[\s^2^(Fo^2^)+(0.0130P)^2^+2.4780P] where P=(Fo^2^+2Fc^2^)/3'
_refine_ls_weighting_scheme calc
_refine_ls_wR_factor_gt 0.0384
_refine_ls_wR_factor_ref 0.0387
_reflns_Friedel_coverage 0.856
_reflns_Friedel_fraction_full 1.000
_reflns_Friedel_fraction_max 0.984
_reflns_number_gt 2647
_reflns_number_total 2696
_reflns_threshold_expression 'I > 2\s(I)'
_cod_data_source_file c7dt02795h2.cif
_cod_data_source_block a
_cod_database_code 1546881
_shelx_shelxl_version_number 2014/7
_shelx_space_group_comment
;
The symmetry employed for this shelxl refinement is uniquely defined
by the following loop, which should always be used as a source of
symmetry information in preference to the above space-group names.
They are only intended as comments.
;
_shelx_estimated_absorpt_t_min 0.165
_shelx_estimated_absorpt_t_max 0.334

loop_
_space_group_symop_operation_xyz
'x, y, z'
'-x, -y, z+1/2'
'x+1/2, -y+1/2, z'
'-x+1/2, y+1/2, z+1/2'

loop_
_atom_site_label
_atom_site_type_symbol
_atom_site_fract_x
_atom_site_fract_y
_atom_site_fract_z
_atom_site_U_iso_or_equiv
_atom_site_adp_type
_atom_site_occupancy
_atom_site_site_symmetry_order
_atom_site_calc_flag
I1 I 0.64127(6) 0.26227(2) 0.36806(8) 0.01021(11) Uani 1 1 d
I2 I 0.68255(6) 0.28190(2) -0.13384(8) 0.01071(11) Uani 1 1 d
I3 I 0.87473(7) 0.00015(3) 0.29560(11) 0.02128(12) Uani 1 1 d
Mo1 Mo 0.48797(10) 0.12265(3) 0.54221(10) 0.00927(14) Uani 1 1 d
Mo2 Mo 0.49379(10) 0.12381(3) 0.04171(11) 0.00951(14) Uani 1 1 d
Ag1 Ag 1.00048(12) 0.09797(4) 0.54037(12) 0.02809(18) Uani 1 1 d
Ag2 Ag 1.21679(9) -0.00617(4) 0.28895(14) 0.02909(17) Uani 1 1 d
Ag3 Ag 0.98826(11) 0.10171(5) 0.09267(12) 0.0329(2) Uani 1 1 d
O1 O 0.5265(6) 0.1526(2) 0.2878(8) 0.0131(11) Uani 1 1 d
O2 O 0.4102(6) 0.1345(2) 0.7879(8) 0.0115(11) Uani 1 1 d
O3 O 0.5114(7) 0.3342(3) -0.1799(9) 0.0206(13) Uani 1 1 d
O4 O 0.7402(7) 0.3263(3) 0.4969(7) 0.0139(13) Uani 1 1 d
O5 O 0.5771(8) 0.2210(3) 0.5797(7) 0.0153(13) Uani 1 1 d
O6 O 0.3843(8) 0.0561(3) 0.4810(8) 0.0184(14) Uani 1 1 d
O7 O 0.6835(9) 0.0961(3) 0.5921(8) 0.0198(15) Uani 1 1 d
O8 O 0.4481(7) 0.3037(3) 0.3303(8) 0.0194(14) Uani 1 1 d
O9 O 0.5660(9) 0.2243(3) -0.0030(8) 0.0233(16) Uani 1 1 d
O10 O 0.3959(9) 0.0555(3) 0.0929(8) 0.0188(14) Uani 1 1 d
O11 O 0.6911(8) 0.1001(4) -0.0193(8) 0.0223(15) Uani 1 1 d
O12 O 0.7502(8) 0.3246(3) 0.0753(7) 0.0160(14) Uani 1 1 d

loop_
_atom_site_aniso_label
_atom_site_aniso_U_11
_atom_site_aniso_U_22
_atom_site_aniso_U_33
_atom_site_aniso_U_23
_atom_site_aniso_U_13
_atom_site_aniso_U_12
I1 0.0106(2) 0.0113(2) 0.00867(19) 0.0002(3) -0.0003(2) -0.00168(17)
I2 0.0131(2) 0.0101(2) 0.00891(19) 0.0003(3) -0.0001(2) -0.00183(18)
I3 0.0210(3) 0.0228(3) 0.0200(2) 0.0006(2) 0.0014(3) -0.0013(2)
Mo1 0.0118(3) 0.0087(3) 0.0073(3) 0.0001(3) 0.0008(3) 0.0001(3)
Mo2 0.0114(3) 0.0100(3) 0.0071(3) -0.0003(3) -0.0002(3) 0.0006(3)
Ag1 0.0333(4) 0.0211(4) 0.0298(4) 0.0005(4) -0.0040(3) -0.0089(4)
Ag2 0.0212(3) 0.0308(4) 0.0352(4) -0.0036(4) -0.0016(4) -0.0044(3)
Ag3 0.0358(5) 0.0299(5) 0.0331(4) 0.0115(3) -0.0028(4) -0.0128(4)
O1 0.018(3) 0.015(3) 0.007(2) 0.000(3) 0.004(3) -0.001(2)
O2 0.010(3) 0.015(3) 0.009(2) -0.002(3) 0.001(3) -0.001(2)
O3 0.020(3) 0.025(3) 0.017(3) 0.000(3) -0.004(2) 0.009(2)
O4 0.014(3) 0.014(3) 0.014(3) -0.005(2) 0.000(2) -0.009(3)
O5 0.024(4) 0.013(3) 0.008(3) 0.002(2) 0.003(2) -0.004(3)
O6 0.028(4) 0.014(3) 0.013(3) -0.004(2) 0.001(3) -0.009(3)
O7 0.019(4) 0.025(4) 0.015(3) 0.002(3) -0.002(3) 0.003(3)
O8 0.015(3) 0.023(3) 0.021(4) 0.002(3) -0.003(2) 0.002(2)
O9 0.041(4) 0.018(3) 0.011(3) 0.004(2) 0.005(3) -0.018(3)
O10 0.026(4) 0.013(3) 0.017(3) -0.001(3) -0.002(3) -0.003(3)
O11 0.016(3) 0.038(4) 0.014(3) 0.001(3) 0.003(3) 0.009(3)
O12 0.020(4) 0.020(4) 0.008(3) -0.004(2) 0.000(2) -0.004(3)

loop_
_atom_type_symbol
_atom_type_description
_atom_type_scat_dispersion_real
_atom_type_scat_dispersion_imag
_atom_type_scat_source
O O 0.0106 0.0060 'International Tables Vol C Tables 4.2.6.8 and 6.1.1.4'
Mo Mo -1.6832 0.6857 'International Tables Vol C Tables 4.2.6.8 and 6.1.1.4'
Ag Ag -0.8971 1.1015 'International Tables Vol C Tables 4.2.6.8 and 6.1.1.4'
I I -0.4742 1.8119 'International Tables Vol C Tables 4.2.6.8 and 6.1.1.4'

loop_
_geom_angle_atom_site_label_1
_geom_angle_atom_site_label_2
_geom_angle_atom_site_label_3
_geom_angle
_geom_angle_site_symmetry_1
_geom_angle_site_symmetry_3
O8 I1 O4 94.9(3) . .
O8 I1 O5 97.0(3) . .
O4 I1 O5 92.3(3) . .
O3 I2 O9 97.2(3) . .
O3 I2 O12 94.3(3) . .
O9 I2 O12 92.6(3) . .
Ag2 I3 Ag3 72.63(3) . .
Ag2 I3 Ag1 72.66(3) . .
Ag3 I3 Ag1 70.24(3) . .
Ag2 I3 Ag1 67.60(3) . 2_754
Ag3 I3 Ag1 95.71(3) . 2_754
Ag1 I3 Ag1 140.22(2) . 2_754
Ag2 I3 Ag3 69.10(3) . 2_755
Ag3 I3 Ag3 139.85(2) . 2_755
Ag1 I3 Ag3 87.00(3) . 2_755
Ag1 I3 Ag3 80.80(3) 2_754 2_755
O6 Mo1 O7 103.3(3) . .
O6 Mo1 O2 101.4(2) . .
O7 Mo1 O2 98.1(3) . .
O6 Mo1 O1 95.5(3) . .
O7 Mo1 O1 99.4(3) . .
O2 Mo1 O1 152.2(2) . .
O6 Mo1 O5 166.0(3) . .
O7 Mo1 O5 89.5(3) . .
O2 Mo1 O5 82.3(2) . .
O1 Mo1 O5 76.4(2) . .
O6 Mo1 O4 86.2(3) . 3_455
O7 Mo1 O4 170.4(3) . 3_455
O2 Mo1 O4 78.0(2) . 3_455
O1 Mo1 O4 81.2(2) . 3_455
O5 Mo1 O4 81.3(2) . 3_455
O10 Mo2 O11 103.4(4) . .
O10 Mo2 O1 97.4(3) . .
O11 Mo2 O1 102.3(3) . .
O10 Mo2 O2 98.6(3) . 1_554
O11 Mo2 O2 95.7(2) . 1_554
O1 Mo2 O2 152.4(2) . 1_554
O10 Mo2 O9 166.3(3) . .
O11 Mo2 O9 90.3(3) . .
O1 Mo2 O9 78.3(2) . .
O2 Mo2 O9 80.9(2) 1_554 .
O10 Mo2 O12 89.6(3) . 3_455
O11 Mo2 O12 165.6(3) . 3_455
O1 Mo2 O12 82.0(2) . 3_455
O2 Mo2 O12 75.8(2) 1_554 3_455
O9 Mo2 O12 77.0(3) . 3_455
O3 Ag1 O4 73.11(18) 3_556 3
O3 Ag1 O7 85.6(2) 3_556 .
O4 Ag1 O7 141.3(2) 3 .
O3 Ag1 I3 157.23(13) 3_556 .
O4 Ag1 I3 129.65(13) 3 .
O7 Ag1 I3 74.87(15) . .
O3 Ag1 I3 83.01(14) 3_556 2_755
O4 Ag1 I3 105.75(13) 3 2_755
O7 Ag1 I3 103.21(15) . 2_755
I3 Ag1 I3 90.10(2) . 2_755
O3 Ag1 Ag2 84.53(13) 3_556 2_755
O4 Ag1 Ag2 151.36(13) 3 2_755
O7 Ag1 Ag2 50.67(15) . 2_755
I3 Ag1 Ag2 74.12(3) . 2_755
I3 Ag1 Ag2 52.73(2) 2_755 2_755
O3 Ag1 Ag3 143.48(14) 3_556 .
O4 Ag1 Ag3 83.19(13) 3 .
O7 Ag1 Ag3 96.80(14) . .
I3 Ag1 Ag3 52.74(3) . .
I3 Ag1 Ag3 130.92(4) 2_755 .
Ag2 Ag1 Ag3 124.72(4) 2_755 .
O3 Ag1 Ag2 143.98(14) 3_556 .
O4 Ag1 Ag2 87.70(13) 3 .
O7 Ag1 Ag2 125.47(16) . .
I3 Ag1 Ag2 51.16(2) . .
I3 Ag1 Ag2 73.07(3) 2_755 .
Ag2 Ag1 Ag2 100.99(2) 2_755 .
Ag3 Ag1 Ag2 58.93(3) . .
O6 Ag2 O10 73.21(19) 1_655 1_655
O6 Ag2 O7 126.0(2) 1_655 2_754
O10 Ag2 O7 83.4(2) 1_655 2_754
O6 Ag2 O11 87.0(2) 1_655 2_755
O10 Ag2 O11 125.5(2) 1_655 2_755
O7 Ag2 O11 68.27(19) 2_754 2_755
O6 Ag2 I3 122.09(16) 1_655 .
O10 Ag2 I3 125.21(16) 1_655 .
O7 Ag2 I3 111.28(16) 2_754 .
O11 Ag2 I3 108.51(15) 2_755 .
O6 Ag2 Ag1 176.50(17) 1_655 2_754
O10 Ag2 Ag1 108.49(15) 1_655 2_754
O7 Ag2 Ag1 51.84(16) 2_754 2_754
O11 Ag2 Ag1 89.58(16) 2_755 2_754
I3 Ag2 Ag1 59.67(3) . 2_754
O6 Ag2 Ag3 100.77(17) 1_655 .
O10 Ag2 Ag3 71.93(16) 1_655 .
O7 Ag2 Ag3 117.24(15) 2_754 .
O11 Ag2 Ag3 162.54(15) 2_755 .
I3 Ag2 Ag3 54.14(2) . .
Ag1 Ag2 Ag3 82.71(3) 2_754 .
O6 Ag2 Ag1 66.11(16) 1_655 .
O10 Ag2 Ag1 105.88(16) 1_655 .
O7 Ag2 Ag1 167.17(16) 2_754 .
O11 Ag2 Ag1 111.31(14) 2_755 .
I3 Ag2 Ag1 56.17(2) . .
Ag1 Ag2 Ag1 115.82(2) 2_754 .
Ag3 Ag2 Ag1 59.32(2) . .
O3 Ag3 O11 79.1(2) 3 .
O3 Ag3 I3 154.64(14) 3 .
O11 Ag3 I3 81.61(16) . .
O3 Ag3 I3 78.36(14) 3 2_754
O11 Ag3 I3 95.24(15) . 2_754
I3 Ag3 I3 87.16(3) . 2_754
O3 Ag3 Ag2 135.57(14) 3 .
O11 Ag3 Ag2 131.53(17) . .
I3 Ag3 Ag2 53.23(2) . .
I3 Ag3 Ag2 68.82(3) 2_754 .
O3 Ag3 Ag1 146.54(14) 3 .
O11 Ag3 Ag1 110.71(14) . .
I3 Ag3 Ag1 57.02(3) . .
I3 Ag3 Ag1 129.84(4) 2_754 .
Ag2 Ag3 Ag1 61.75(3) . .
Mo2 O1 Mo1 138.9(3) . .
Mo1 O2 Mo2 138.8(3) . 1_556
I2 O3 Ag3 104.6(3) . 3_455
I2 O3 Ag1 122.4(3) . 3_454
Ag3 O3 Ag1 110.3(2) 3_455 3_454
I1 O4 Mo1 143.2(3) . 3
I1 O4 Ag1 102.1(3) . 3_455
Mo1 O4 Ag1 109.8(2) 3 3_455
I1 O5 Mo1 115.5(3) . .
Mo1 O6 Ag2 154.8(4) . 1_455
Mo1 O7 Ag2 131.6(4) . 2_755
Mo1 O7 Ag1 150.7(4) . .
Ag2 O7 Ag1 77.5(2) 2_755 .
I2 O9 Mo2 148.7(4) . .
Mo2 O10 Ag2 150.7(4) . 1_455
Mo2 O11 Ag3 141.3(3) . .
Mo2 O11 Ag2 129.7(4) . 2_754
Ag3 O11 Ag2 85.2(2) . 2_754
I2 O12 Mo2 113.6(3) . 3

loop_
_geom_bond_atom_site_label_1
_geom_bond_atom_site_label_2
_geom_bond_distance
_geom_bond_site_symmetry_2
I1 O8 1.802(5) .
I1 O4 1.836(6) .
I1 O5 1.854(6) .
I2 O3 1.797(5) .
I2 O9 1.813(6) .
I2 O12 1.862(5) .
I3 Ag2 2.7427(9) .
I3 Ag3 2.7750(11) .
I3 Ag1 2.9251(11) .
I3 Ag1 2.9746(11) 2_754
I3 Ag3 3.2605(12) 2_755
Mo1 O6 1.700(6) .
Mo1 O7 1.704(7) .
Mo1 O2 1.921(6) .
Mo1 O1 1.993(6) .
Mo1 O5 2.227(6) .
Mo1 O4 2.286(6) 3_455
Mo2 O10 1.693(7) .
Mo2 O11 1.718(6) .
Mo2 O1 1.922(6) .
Mo2 O2 1.989(6) 1_554
Mo2 O9 2.239(6) .
Mo2 O12 2.251(7) 3_455
Ag1 O3 2.507(6) 3_556
Ag1 O4 2.526(6) 3
Ag1 O7 2.566(7) .
Ag1 I3 2.9746(11) 2_755
Ag1 Ag2 3.1864(12) 2_755
Ag1 Ag3 3.2814(11) .
Ag1 Ag2 3.3610(12) .
Ag2 O6 2.352(6) 1_655
Ag2 O10 2.417(6) 1_655
Ag2 O7 2.525(7) 2_754
Ag2 O11 2.550(7) 2_755
Ag2 Ag1 3.1865(12) 2_754
Ag2 Ag3 3.2680(12) .
Ag3 O3 2.424(6) 3
Ag3 O11 2.517(7) .
Ag3 I3 3.2606(12) 2_754
O2 Mo2 1.989(6) 1_556
O3 Ag3 2.425(6) 3_455
O3 Ag1 2.507(6) 3_454
O4 Mo1 2.286(6) 3
O4 Ag1 2.526(6) 3_455
O6 Ag2 2.352(6) 1_455
O7 Ag2 2.524(7) 2_755
O10 Ag2 2.417(6) 1_455
O11 Ag2 2.550(7) 2_754
O12 Mo2 2.251(7) 3
